data_7014140
loop_
_publ_author_name
'Humphrey, Simon M.'
'Mole, Richard A.'
'Rawson, Jeremy M.'
'Wood, Paul T.'

_publ_section_title
;
 Hydrothermal synthesis and magnetic properties of novel Mn(II) and
 Zn(II) materials with thiolato-carboxylate donor ligand frameworks.
;
_journal_issue 11
_journal_name_full 'Dalton transactions (Cambridge, England : 2003)'
_journal_page_first 1670
_journal_page_last 1678
_journal_paper_doi 10.1039/b401887g
_journal_year 2004
_chemical_formula_moiety 'C24 H20 Mn2 N4 O12 S4, 4(H2 O)'
_chemical_formula_sum 'C24 H28 Mn2 N4 O16 S4'
_chemical_formula_weight 866.62
_chemical_name_systematic
;
?
;
_space_group_IT_number 2
_symmetry_cell_setting triclinic
_symmetry_space_group_name_Hall '-P 1'
_symmetry_space_group_name_H-M 'P -1'
_atom_sites_solution_hydrogens geom
_atom_sites_solution_primary direct
_atom_sites_solution_secondary difmap
_audit_creation_method SHELXL-97
_cell_angle_alpha 95.1726(11)
_cell_angle_beta 97.8935(11)
_cell_angle_gamma 102.7070(9)
_cell_formula_units_Z 2
_cell_length_a 9.2801(2)
_cell_length_b 10.5377(2)
_cell_length_c 16.8864(4)
_cell_measurement_reflns_used 8085
_cell_measurement_temperature 180(2)
_cell_measurement_theta_max 26.02
_cell_measurement_theta_min 1.02
_cell_volume 1583.20(6)
_computing_cell_refinement 'HKL Scalepack (Otwinowski & Minor 1997)'
_computing_data_reduction
;
HKL Denzo and Scalepack (Otwinowski & Minor 1997)
;
_computing_publication_material 'SHELXL-97 (Sheldrick 1997)'
_computing_structure_refinement 'SHELXL-97 (Sheldrick 1997)'
_computing_structure_solution 'SIR-92 (Altomare et al. 1994)'
_diffrn_ambient_temperature 180(2)
_diffrn_measured_fraction_theta_full 0.990
_diffrn_measured_fraction_theta_max 0.990
_diffrn_measurement_device_type 'Nonius Kappa CCD'
_diffrn_measurement_method 'Thin slice \w and \f scans'
_diffrn_radiation_source 'fine-focus sealed tube'
_diffrn_radiation_type MoK\a
_diffrn_radiation_wavelength 0.71073
_diffrn_reflns_av_R_equivalents 0.0427
_diffrn_reflns_av_sigmaI/netI 0.0483
_diffrn_reflns_limit_h_max 11
_diffrn_reflns_limit_h_min -11
_diffrn_reflns_limit_k_max 13
_diffrn_reflns_limit_k_min -12
_diffrn_reflns_limit_l_max 20
_diffrn_reflns_limit_l_min -20
_diffrn_reflns_number 16800
_diffrn_reflns_theta_full 26.07
_diffrn_reflns_theta_max 26.07
_diffrn_reflns_theta_min 3.53
_exptl_absorpt_coefficient_mu 1.145
_exptl_absorpt_correction_T_max 0.988
_exptl_absorpt_correction_T_min 0.903
_exptl_absorpt_correction_type multi-scan
_exptl_absorpt_process_details
;
multi-scan from symmetry-related measurements
Sortav (Blessing 1995)
;
_exptl_crystal_colour 'pale yellow'
_exptl_crystal_density_diffrn 1.818
_exptl_crystal_density_method 'not measured'
_exptl_crystal_description rod
_exptl_crystal_F_000 884
_exptl_crystal_size_max 0.35
_exptl_crystal_size_mid 0.21
_exptl_crystal_size_min 0.12
_refine_diff_density_max 0.352
_refine_diff_density_min -0.411
_refine_diff_density_rms 0.079
_refine_ls_extinction_method none
_refine_ls_goodness_of_fit_ref 1.053
_refine_ls_hydrogen_treatment mixed
_refine_ls_matrix_type full
_refine_ls_number_parameters 561
_refine_ls_number_reflns 6212
_refine_ls_number_restraints 6
_refine_ls_restrained_S_all 1.052
_refine_ls_R_factor_all 0.0728
_refine_ls_R_factor_gt 0.0420
_refine_ls_shift/su_max 0.016
_refine_ls_shift/su_mean 0.000
_refine_ls_structure_factor_coef Fsqd
_refine_ls_weighting_details 'calc w=1/[\s^2^(Fo^2^)+(0.0399P)^2^+1.0185P] where P=(Fo^2^+2Fc^2^)/3'
_refine_ls_weighting_scheme calc
_refine_ls_wR_factor_gt 0.0954
_refine_ls_wR_factor_ref 0.1102
_reflns_number_gt 3960
_reflns_number_total 6212
_reflns_threshold_expression >2sigma(I)
_cod_data_source_file b401887g.txt
_cod_data_source_block pw0327
_cod_original_sg_symbol_H-M P-1
_cod_database_code 7014140

loop_
_symmetry_equiv_pos_as_xyz
'x, y, z'
'-x, -y, -z'

loop_
_atom_site_label
_atom_site_type_symbol
_atom_site_fract_x
_atom_site_fract_y
_atom_site_fract_z
_atom_site_U_iso_or_equiv
_atom_site_adp_type
_atom_site_occupancy
_atom_site_symmetry_multiplicity
_atom_site_calc_flag
_atom_site_refinement_flags
_atom_site_disorder_assembly
_atom_site_disorder_group
Mn1 Mn 1.25103(5) 0.50059(4) -0.00021(3) 0.02076(14) Uani 1 1 d . . .
Mn2 Mn 0.75644(5) 0.00856(4) 0.50111(3) 0.01754(13) Uani 1 1 d . . .
S1 S 1.14834(8) 0.31917(7) 0.20883(4) 0.01784(18) Uani 1 1 d . . .
S2 S 1.13482(8) 0.18268(7) 0.28761(4) 0.01731(18) Uani 1 1 d . . .
S3 S 0.36881(8) -0.18104(7) 0.70851(4) 0.01763(18) Uani 1 1 d . . .
S4 S 0.35365(8) -0.31717(7) 0.78787(4) 0.01754(18) Uani 1 1 d . . .
N1 N 1.0380(3) 0.4308(2) 0.32898(15) 0.0199(6) Uani 1 1 d . . .
N2 N 0.9046(3) 0.0713(2) 0.16961(15) 0.0203(6) Uani 1 1 d . . .
N3 N 0.5953(3) -0.0691(2) 0.82835(15) 0.0205(6) Uani 1 1 d . . .
N4 N 0.4699(3) -0.4289(2) 0.67021(15) 0.0196(6) Uani 1 1 d . . .
O1 O 1.1466(2) 0.4932(2) 0.10351(12) 0.0214(5) Uani 1 1 d . . .
O2 O 0.9641(2) 0.5975(2) 0.07671(12) 0.0225(5) Uani 1 1 d . . .
O3 O 0.8785(2) -0.08994(19) 0.42335(12) 0.0210(5) Uani 1 1 d . . .
O4 O 1.0996(2) 0.01081(19) 0.39475(12) 0.0207(5) Uani 1 1 d . . .
O5 O 0.6225(2) 0.10396(19) 0.57714(12) 0.0199(5) Uani 1 1 d . . .
O6 O 0.4026(2) -0.0066(2) 0.60317(12) 0.0212(5) Uani 1 1 d . . .
O7 O 0.3542(2) -0.4894(2) 0.89541(12) 0.0207(5) Uani 1 1 d . . .
O8 O 0.5345(2) -0.5963(2) 0.92257(12) 0.0220(5) Uani 1 1 d . . .
O9 O 1.2904(3) 0.3055(3) 0.01963(19) 0.0383(7) Uani 1 1 d . . .
H9B H 1.330(6) 0.280(5) 0.004(3) 0.057 Uiso 1 1 d . . .
H9A H 1.346(5) 0.288(4) 0.084(3) 0.057 Uiso 1 1 d . . .
O10 O 1.2104(4) 0.6959(3) -0.0205(2) 0.0405(8) Uani 1 1 d . . .
H10B H 1.159(5) 0.714(4) -0.085(3) 0.061 Uiso 1 1 d . . .
H10A H 1.171(7) 0.712(6) -0.008(4) 0.061 Uiso 1 1 d . . .
O11 O 0.6142(3) -0.1889(2) 0.52269(17) 0.0317(6) Uani 1 1 d . . .
H11B H 0.600(4) -0.202(4) 0.569(3) 0.048 Uiso 1 1 d . . .
H11A H 0.544(5) -0.202(4) 0.492(3) 0.048 Uiso 1 1 d . . .
O12 O 0.8710(3) 0.2014(2) 0.48371(19) 0.0370(7) Uani 1 1 d . . .
H12B H 0.829(5) 0.252(4) 0.484(3) 0.056 Uiso 1 1 d . . .
H12A H 0.956(5) 0.228(4) 0.491(3) 0.056 Uiso 1 1 d . . .
O13 O 1.1637(3) 0.3531(3) 0.47437(16) 0.0319(6) Uani 1 1 d . . .
H13A H 1.145(6) 0.352(5) 0.418(4) 0.035(5) Uiso 0.67 1 d P . .
H13B H 1.209(6) 0.291(6) 0.482(3) 0.035(5) Uiso 0.67 1 d P . .
H13C H 1.227(7) 0.418(6) 0.482(4) 0.035(5) Uiso 0.67 1 d P . .
O14 O 1.0078(3) 0.1351(3) 0.02464(15) 0.0446(7) Uani 1 1 d D . .
H14C H 0.997(5) 0.134(5) 0.0746(15) 0.035(5) Uiso 0.67 1 d PD . .
H14B H 1.003(7) 0.050(4) 0.007(4) 0.035(5) Uiso 0.67 1 d P . .
H14A H 1.087(4) 0.184(4) 0.016(3) 0.035(5) Uiso 0.67 1 d PD . .
O15 O 0.3054(3) -0.3786(2) 0.52588(15) 0.0337(6) Uani 1 1 d D . .
H15C H 0.348(6) -0.387(4) 0.584(3) 0.035(5) Uiso 0.67 1 d PD . .
H15B H 0.270(6) -0.461(2) 0.508(3) 0.035(5) Uiso 0.67 1 d PD . .
H15A H 0.368(5) -0.314(4) 0.517(3) 0.035(5) Uiso 0.67 1 d PD . .
O16 O 0.4919(3) -0.1342(3) 0.97341(17) 0.0430(8) Uani 1 1 d . . .
H16C H 0.496(6) -0.129(5) 0.922(4) 0.035(5) Uiso 0.67 1 d P . .
H16B H 0.508(7) -0.040(5) 0.992(4) 0.035(5) Uiso 0.67 1 d P . .
H16A H 0.438(7) -0.179(6) 0.981(4) 0.035(5) Uiso 0.67 1 d P . .
C1 C 1.0572(3) 0.4360(3) 0.25212(17) 0.0147(6) Uani 1 1 d . . .
C2 C 1.0102(3) 0.5285(3) 0.20641(17) 0.0158(6) Uani 1 1 d . . .
C3 C 0.9362(3) 0.6134(3) 0.24210(19) 0.0184(7) Uani 1 1 d . . .
H3 H 0.899(4) 0.679(3) 0.210(2) 0.028(9) Uiso 1 1 d . . .
C4 C 0.9163(4) 0.6095(3) 0.32140(19) 0.0212(7) Uani 1 1 d . . .
H4 H 0.870(3) 0.669(3) 0.3468(18) 0.015(8) Uiso 1 1 d . . .
C5 C 0.9705(3) 0.5174(3) 0.36208(19) 0.0212(7) Uani 1 1 d . . .
H5 H 0.967(3) 0.516(3) 0.418(2) 0.019(8) Uiso 1 1 d . . .
C6 C 1.0409(3) 0.5397(3) 0.12190(17) 0.0148(6) Uani 1 1 d . . .
C7 C 0.9620(3) 0.0656(3) 0.24590(17) 0.0153(6) Uani 1 1 d . . .
C8 C 0.8932(3) -0.0247(3) 0.29267(17) 0.0154(6) Uani 1 1 d . . .
C9 C 0.7586(3) -0.1111(3) 0.25754(18) 0.0183(7) Uani 1 1 d . . .
H9 H 0.703(4) -0.174(3) 0.289(2) 0.033(9) Uiso 1 1 d . . .
C10 C 0.6995(4) -0.1077(3) 0.1787(2) 0.0228(7) Uani 1 1 d . . .
H10 H 0.609(4) -0.164(3) 0.1545(19) 0.019(8) Uiso 1 1 d . . .
C11 C 0.7764(4) -0.0160(3) 0.1372(2) 0.0229(7) Uani 1 1 d . . .
H11 H 0.745(4) -0.013(3) 0.084(2) 0.032(10) Uiso 1 1 d . . .
C12 C 0.9611(3) -0.0349(3) 0.37759(17) 0.0160(6) Uani 1 1 d . . .
C13 C 0.5401(3) -0.0632(3) 0.75203(17) 0.0160(6) Uani 1 1 d . . .
C14 C 0.6081(3) 0.0302(3) 0.70609(17) 0.0161(6) Uani 1 1 d . . .
C15 C 0.7433(3) 0.1156(3) 0.74179(18) 0.0179(7) Uani 1 1 d . . .
H15 H 0.801(4) 0.181(3) 0.7106(19) 0.028(9) Uiso 1 1 d . . .
C16 C 0.8014(3) 0.1104(3) 0.82052(19) 0.0214(7) Uani 1 1 d . . .
H16 H 0.893(4) 0.167(3) 0.8495(19) 0.025(9) Uiso 1 1 d . . .
C17 C 0.7235(4) 0.0174(3) 0.8615(2) 0.0235(7) Uani 1 1 d . . .
H17 H 0.757(4) 0.016(3) 0.919(2) 0.029(9) Uiso 1 1 d . . .
C18 C 0.5403(3) 0.0430(3) 0.62250(17) 0.0163(6) Uani 1 1 d . . .
C19 C 0.4463(3) -0.4336(3) 0.74630(17) 0.0154(6) Uani 1 1 d . . .
C20 C 0.4910(3) -0.5269(3) 0.79283(17) 0.0159(6) Uani 1 1 d . . .
C21 C 0.5648(3) -0.6127(3) 0.75798(19) 0.0182(7) Uani 1 1 d . . .
H21 H 0.602(4) -0.679(3) 0.788(2) 0.027(9) Uiso 1 1 d . . .
C22 C 0.5898(4) -0.6089(3) 0.67942(19) 0.0210(7) Uani 1 1 d . . .
H22 H 0.633(4) -0.668(3) 0.655(2) 0.029(9) Uiso 1 1 d . . .
C23 C 0.5386(4) -0.5158(3) 0.6384(2) 0.0228(7) Uani 1 1 d . . .
H23 H 0.548(4) -0.513(3) 0.585(2) 0.025(9) Uiso 1 1 d . . .
C24 C 0.4589(3) -0.5376(3) 0.87741(17) 0.0163(6) Uani 1 1 d . . .

loop_
_atom_site_aniso_label
_atom_site_aniso_U_11
_atom_site_aniso_U_22
_atom_site_aniso_U_33
_atom_site_aniso_U_23
_atom_site_aniso_U_13
_atom_site_aniso_U_12
Mn1 0.0132(2) 0.0335(3) 0.0155(2) 0.0084(2) 0.00339(17) 0.00241(19)
Mn2 0.0154(2) 0.0251(3) 0.0153(2) 0.00662(19) 0.00379(17) 0.00893(18)
S1 0.0182(4) 0.0153(4) 0.0209(4) 0.0018(3) 0.0074(3) 0.0035(3)
S2 0.0146(4) 0.0158(3) 0.0205(4) 0.0022(3) 0.0007(3) 0.0028(3)
S3 0.0152(4) 0.0158(3) 0.0203(4) 0.0015(3) -0.0001(3) 0.0023(3)
S4 0.0174(4) 0.0157(4) 0.0208(4) 0.0023(3) 0.0067(3) 0.0044(3)
N1 0.0239(14) 0.0210(13) 0.0155(13) 0.0032(11) 0.0046(11) 0.0057(11)
N2 0.0181(14) 0.0235(13) 0.0184(14) 0.0047(11) 0.0018(11) 0.0032(11)
N3 0.0196(14) 0.0214(13) 0.0196(14) 0.0026(11) 0.0025(11) 0.0033(11)
N4 0.0224(14) 0.0218(13) 0.0154(13) 0.0016(11) 0.0020(11) 0.0078(11)
O1 0.0202(12) 0.0310(12) 0.0177(11) 0.0083(9) 0.0080(9) 0.0109(9)
O2 0.0196(12) 0.0298(11) 0.0190(11) 0.0057(10) 0.0010(9) 0.0077(9)
O3 0.0206(12) 0.0254(11) 0.0201(11) 0.0070(9) 0.0081(9) 0.0070(9)
O4 0.0148(11) 0.0281(11) 0.0194(12) 0.0065(9) 0.0010(9) 0.0049(9)
O5 0.0199(11) 0.0228(11) 0.0184(11) 0.0061(9) 0.0062(9) 0.0046(9)
O6 0.0161(11) 0.0301(11) 0.0171(11) 0.0070(9) 0.0012(9) 0.0039(9)
O7 0.0176(11) 0.0286(11) 0.0209(11) 0.0084(9) 0.0088(9) 0.0106(9)
O8 0.0182(11) 0.0286(11) 0.0203(12) 0.0064(10) 0.0021(9) 0.0074(9)
O9 0.049(2) 0.0293(14) 0.0494(19) 0.0152(13) 0.0204(14) 0.0232(12)
O10 0.054(2) 0.0312(14) 0.0515(19) 0.0176(13) 0.0258(15) 0.0257(13)
O11 0.0273(14) 0.0297(13) 0.0345(16) 0.0084(12) 0.0010(11) 0.0001(11)
O12 0.0234(14) 0.0276(13) 0.0596(18) 0.0200(13) 0.0037(14) 0.0008(11)
O13 0.0410(17) 0.0332(14) 0.0256(14) 0.0047(12) 0.0066(12) 0.0164(12)
O14 0.0415(16) 0.0535(17) 0.0236(14) 0.0037(13) 0.0055(12) -0.0211(14)
O15 0.0432(17) 0.0317(14) 0.0290(14) 0.0038(12) 0.0032(12) 0.0162(12)
O16 0.0401(17) 0.0514(18) 0.0241(14) 0.0067(13) 0.0034(12) -0.0176(13)
C1 0.0097(14) 0.0140(13) 0.0183(16) -0.0010(12) 0.0024(12) -0.0007(11)
C2 0.0109(15) 0.0172(14) 0.0164(16) 0.0021(12) 0.0013(12) -0.0022(12)
C3 0.0158(16) 0.0150(14) 0.0243(17) 0.0008(13) 0.0041(13) 0.0035(12)
C4 0.0222(18) 0.0209(16) 0.0214(17) -0.0023(14) 0.0069(14) 0.0064(13)
C5 0.0244(18) 0.0256(16) 0.0153(17) 0.0027(14) 0.0055(14) 0.0076(14)
C6 0.0094(14) 0.0162(14) 0.0156(16) 0.0008(12) 0.0009(12) -0.0025(12)
C7 0.0138(15) 0.0141(13) 0.0186(16) 0.0017(12) 0.0014(12) 0.0056(12)
C8 0.0128(15) 0.0162(14) 0.0192(16) 0.0019(12) 0.0019(12) 0.0084(12)
C9 0.0180(16) 0.0162(14) 0.0209(17) 0.0032(13) 0.0042(14) 0.0036(12)
C10 0.0212(18) 0.0183(15) 0.0263(19) 0.0006(14) -0.0002(15) 0.0025(14)
C11 0.0231(18) 0.0258(16) 0.0166(17) 0.0022(14) -0.0037(14) 0.0034(14)
C12 0.0162(16) 0.0153(14) 0.0179(16) 0.0003(13) 0.0031(13) 0.0074(12)
C13 0.0161(15) 0.0157(14) 0.0177(16) 0.0000(12) 0.0050(13) 0.0064(12)
C14 0.0141(15) 0.0169(14) 0.0185(16) 0.0024(12) 0.0034(12) 0.0060(12)
C15 0.0152(16) 0.0152(14) 0.0237(17) 0.0016(13) 0.0035(13) 0.0047(12)
C16 0.0166(17) 0.0199(15) 0.0246(18) -0.0012(14) -0.0012(14) 0.0024(13)
C17 0.0250(18) 0.0252(16) 0.0169(17) 0.0007(14) -0.0010(14) 0.0026(14)
C18 0.0166(16) 0.0156(14) 0.0191(16) 0.0012(13) 0.0036(13) 0.0089(12)
C19 0.0109(15) 0.0150(14) 0.0179(16) -0.0008(12) 0.0017(12) -0.0007(11)
C20 0.0103(15) 0.0181(14) 0.0175(16) 0.0003(12) 0.0021(12) 0.0005(12)
C21 0.0149(16) 0.0150(14) 0.0246(18) 0.0028(13) 0.0040(13) 0.0028(12)
C22 0.0225(18) 0.0202(15) 0.0216(17) 0.0003(14) 0.0063(14) 0.0072(13)
C23 0.0266(18) 0.0276(17) 0.0163(17) 0.0002(14) 0.0084(14) 0.0091(14)
C24 0.0139(15) 0.0169(14) 0.0153(16) -0.0007(13) 0.0009(13) -0.0003(12)

loop_
_atom_type_symbol
_atom_type_description
_atom_type_scat_dispersion_real
_atom_type_scat_dispersion_imag
_atom_type_scat_source
C C 0.0033 0.0016 'International Tables Vol C Tables 4.2.6.8 and 6.1.1.4'
H H 0.0000 0.0000 'International Tables Vol C Tables 4.2.6.8 and 6.1.1.4'
N N 0.0061 0.0033 'International Tables Vol C Tables 4.2.6.8 and 6.1.1.4'
O O 0.0106 0.0060 'International Tables Vol C Tables 4.2.6.8 and 6.1.1.4'
S S 0.1246 0.1234 'International Tables Vol C Tables 4.2.6.8 and 6.1.1.4'
Mn Mn 0.3368 0.7283 'International Tables Vol C Tables 4.2.6.8 and 6.1.1.4'

loop_
_geom_angle_atom_site_label_1
_geom_angle_atom_site_label_2
_geom_angle_atom_site_label_3
_geom_angle
_geom_angle_site_symmetry_1
_geom_angle_site_symmetry_3
_geom_angle_publ_flag
O1 Mn1 O7 179.08(8) . 1_664 ?
O1 Mn1 O8 88.97(8) . 2_756 ?
O7 Mn1 O8 91.24(8) 1_664 2_756 ?
O1 Mn1 O2 90.48(8) . 2_765 ?
O7 Mn1 O2 89.32(8) 1_664 2_765 ?
O8 Mn1 O2 179.14(7) 2_756 2_765 ?
O1 Mn1 O9 86.99(9) . . ?
O7 Mn1 O9 93.91(9) 1_664 . ?
O8 Mn1 O9 90.39(10) 2_756 . ?
O2 Mn1 O9 88.91(10) 2_765 . ?
O1 Mn1 O10 92.99(9) . . ?
O7 Mn1 O10 86.11(9) 1_664 . ?
O8 Mn1 O10 89.91(12) 2_756 . ?
O2 Mn1 O10 90.78(12) 2_765 . ?
O9 Mn1 O10 179.69(15) . . ?
O4 Mn2 O6 173.63(7) 2_756 2_656 ?
O4 Mn2 O12 97.50(9) 2_756 . ?
O6 Mn2 O12 88.87(9) 2_656 . ?
O4 Mn2 O3 91.48(8) 2_756 . ?
O6 Mn2 O3 87.90(8) 2_656 . ?
O12 Mn2 O3 94.06(10) . . ?
O4 Mn2 O5 90.38(8) 2_756 . ?
O6 Mn2 O5 90.07(8) 2_656 . ?
O12 Mn2 O5 87.38(10) . . ?
O3 Mn2 O5 177.47(8) . . ?
O4 Mn2 O11 84.77(9) 2_756 . ?
O6 Mn2 O11 88.91(9) 2_656 . ?
O12 Mn2 O11 174.22(11) . . ?
O3 Mn2 O11 91.19(9) . . ?
O5 Mn2 O11 87.28(9) . . ?
C1 S1 S2 102.77(9) . . ?
C7 S2 S1 103.11(10) . . ?
C13 S3 S4 102.74(10) . . ?
C19 S4 S3 102.89(10) . . ?
C1 N1 C5 117.9(3) . . ?
C7 N2 C11 117.7(2) . . ?
C13 N3 C17 117.8(3) . . ?
C19 N4 C23 118.2(3) . . ?
C6 O1 Mn1 131.28(18) . . ?
C6 O2 Mn1 123.86(17) . 2_765 ?
C12 O3 Mn2 124.97(18) . . ?
C12 O4 Mn2 127.51(18) . 2_756 ?
C18 O5 Mn2 123.19(18) . . ?
C18 O6 Mn2 133.39(18) . 2_656 ?
C24 O7 Mn1 129.73(18) . 1_446 ?
C24 O8 Mn1 124.13(18) . 2_756 ?
N1 C1 C2 122.3(3) . . ?
N1 C1 S1 117.2(2) . . ?
C2 C1 S1 120.5(2) . . ?
C3 C2 C1 118.0(3) . . ?
C3 C2 C6 119.9(3) . . ?
C1 C2 C6 122.1(3) . . ?
C4 C3 C2 120.2(3) . . ?
C3 C4 C5 117.4(3) . . ?
N1 C5 C4 124.2(3) . . ?
O1 C6 O2 125.4(3) . . ?
O1 C6 C2 115.7(3) . . ?
O2 C6 C2 118.9(3) . . ?
N2 C7 C8 122.7(3) . . ?
N2 C7 S2 116.9(2) . . ?
C8 C7 S2 120.4(2) . . ?
C9 C8 C7 117.7(3) . . ?
C9 C8 C12 119.5(2) . . ?
C7 C8 C12 122.7(3) . . ?
C10 C9 C8 120.1(3) . . ?
C11 C10 C9 117.9(3) . . ?
N2 C11 C10 123.8(3) . . ?
O4 C12 O3 125.9(3) . . ?
O4 C12 C8 115.1(2) . . ?
O3 C12 C8 119.0(3) . . ?
N3 C13 C14 122.9(3) . . ?
N3 C13 S3 117.1(2) . . ?
C14 C13 S3 120.0(2) . . ?
C15 C14 C13 117.5(3) . . ?
C15 C14 C18 119.6(2) . . ?
C13 C14 C18 122.9(3) . . ?
C16 C15 C14 120.0(3) . . ?
C15 C16 C17 118.0(3) . . ?
N3 C17 C16 123.7(3) . . ?
O6 C18 O5 124.8(3) . . ?
O6 C18 C14 116.0(2) . . ?
O5 C18 C14 119.2(3) . . ?
N4 C19 C20 121.8(3) . . ?
N4 C19 S4 117.7(2) . . ?
C20 C19 S4 120.5(2) . . ?
C21 C20 C19 117.9(3) . . ?
C21 C20 C24 119.6(3) . . ?
C19 C20 C24 122.5(3) . . ?
C22 C21 C20 120.8(3) . . ?
C21 C22 C23 116.8(3) . . ?
N4 C23 C22 124.4(3) . . ?
O7 C24 O8 125.7(3) . . ?
O7 C24 C20 115.6(3) . . ?
O8 C24 C20 118.6(3) . . ?

loop_
_geom_bond_atom_site_label_1
_geom_bond_atom_site_label_2
_geom_bond_distance
_geom_bond_site_symmetry_2
_geom_bond_publ_flag
Mn1 O1 2.114(2) . ?
Mn1 O7 2.118(2) 1_664 ?
Mn1 O8 2.204(2) 2_756 ?
Mn1 O2 2.206(2) 2_765 ?
Mn1 O9 2.212(2) . ?
Mn1 O10 2.220(3) . ?
Mn2 O4 2.112(2) 2_756 ?
Mn2 O6 2.132(2) 2_656 ?
Mn2 O12 2.142(2) . ?
Mn2 O3 2.183(2) . ?
Mn2 O5 2.227(2) . ?
Mn2 O11 2.295(2) . ?
S1 C1 1.797(3) . ?
S1 S2 2.0409(10) . ?
S2 C7 1.803(3) . ?
S3 C13 1.804(3) . ?
S3 S4 2.0451(10) . ?
S4 C19 1.792(3) . ?
N1 C1 1.338(4) . ?
N1 C5 1.339(4) . ?
N2 C7 1.337(4) . ?
N2 C11 1.346(4) . ?
N3 C13 1.332(4) . ?
N3 C17 1.345(4) . ?
N4 C19 1.336(4) . ?
N4 C23 1.340(4) . ?
O1 C6 1.252(3) . ?
O2 C6 1.260(4) . ?
O2 Mn1 2.206(2) 2_765 ?
O3 C12 1.252(3) . ?
O4 C12 1.252(3) . ?
O4 Mn2 2.112(2) 2_756 ?
O5 C18 1.271(3) . ?
O6 C18 1.255(3) . ?
O6 Mn2 2.132(2) 2_656 ?
O7 C24 1.252(3) . ?
O7 Mn1 2.118(2) 1_446 ?
O8 C24 1.259(4) . ?
O8 Mn1 2.204(2) 2_756 ?
C1 C2 1.402(4) . ?
C2 C3 1.387(4) . ?
C2 C6 1.503(4) . ?
C3 C4 1.380(4) . ?
C4 C5 1.380(4) . ?
C7 C8 1.395(4) . ?
C8 C9 1.393(4) . ?
C8 C12 1.508(4) . ?
C9 C10 1.375(4) . ?
C10 C11 1.375(4) . ?
C13 C14 1.403(4) . ?
C14 C15 1.395(4) . ?
C14 C18 1.495(4) . ?
C15 C16 1.375(4) . ?
C16 C17 1.382(4) . ?
C19 C20 1.409(4) . ?
C20 C21 1.386(4) . ?
C20 C24 1.507(4) . ?
C21 C22 1.380(4) . ?
C22 C23 1.380(5) . ?

loop_
_geom_torsion_atom_site_label_1
_geom_torsion_atom_site_label_2
_geom_torsion_atom_site_label_3
_geom_torsion_atom_site_label_4
_geom_torsion
_geom_torsion_site_symmetry_1
_geom_torsion_site_symmetry_2
_geom_torsion_site_symmetry_3
_geom_torsion_site_symmetry_4
_geom_torsion_publ_flag
C1 S1 S2 C7 91.32(13) . . . . ?
C13 S3 S4 C19 -91.74(13) . . . . ?
